data_2240051
loop_
_publ_author_name
'Jothivel, S.'
'Kotoky, Jibon'
'Kabilan, S.'

_publ_section_title
;
 Crystal structure of
 1-(2-chloroacetyl)-2,6-bis(4-fluorophenyl)-3,3-dimethylpiperidin-4-one
;
_journal_coeditor_code LH5727
_journal_issue 10
_journal_name_full 'Acta Crystallographica Section E'
_journal_page_first 262
_journal_page_last 264
_journal_paper_doi 10.1107/S1600536814021278
_journal_volume 70
_journal_year 2014
_chemical_formula_iupac 'C21 H20 Cl F2 N O2'
_chemical_formula_moiety 'C21 H20 Cl F2 N O2'
_chemical_formula_sum 'C21 H20 Cl F2 N O2'
_chemical_formula_weight 391.83
_chemical_name_systematic
;
1-(2-Chloroacetyl)-2,6-bis(4-fluorophenyl)-3,3-dimethylpiperidin-4-one
;
_space_group_IT_number 14
_symmetry_cell_setting monoclinic
_symmetry_space_group_name_Hall '-P 2yn'
_symmetry_space_group_name_H-M 'P 1 21/n 1'
_atom_sites_solution_hydrogens geom
_atom_sites_solution_primary direct
_atom_sites_solution_secondary difmap
_audit_creation_method SHELXL-97
_cell_angle_alpha 90.00
_cell_angle_beta 113.8030(10)
_cell_angle_gamma 90.00
_cell_formula_units_Z 4
_cell_length_a 13.5270(3)
_cell_length_b 10.0150(2)
_cell_length_c 15.2560(3)
_cell_measurement_reflns_used 6438
_cell_measurement_temperature 293(2)
_cell_measurement_theta_max 27.42
_cell_measurement_theta_min 2.56
_cell_volume 1890.97(7)
_computing_cell_refinement
;
APEX2 and SAINT (Bruker, 2004)
;
_computing_data_collection
;
APEX2 (Bruker, 2004)
;
_computing_data_reduction
;
SAINT (Bruker, 2004)
;
_computing_molecular_graphics
;
ORTEP-3 for Windows (Farrugia, 2012) and
PLATON (Spek, 2009)
;
_computing_publication_material
;
SHELXL97 (Sheldrick, 2008)
;
_computing_structure_refinement
;
SHELXL97 (Sheldrick, 2008)
;
_computing_structure_solution
;
SIR92 (Altomare <i>et al.</i>,  1993)
;
_diffrn_ambient_temperature 293(2)
_diffrn_measured_fraction_theta_full 1.000
_diffrn_measured_fraction_theta_max 1.000
_diffrn_measurement_device_type 'Bruker APEXII CCD'
_diffrn_measurement_method '\w and \f scans'
_diffrn_radiation_monochromator graphite
_diffrn_radiation_source 'fine-focus sealed tube'
_diffrn_radiation_type MoK\a
_diffrn_radiation_wavelength 0.71073
_diffrn_reflns_av_R_equivalents 0.0295
_diffrn_reflns_av_sigmaI/netI 0.0220
_diffrn_reflns_limit_h_max 16
_diffrn_reflns_limit_h_min -15
_diffrn_reflns_limit_k_max 11
_diffrn_reflns_limit_k_min -11
_diffrn_reflns_limit_l_max 18
_diffrn_reflns_limit_l_min -18
_diffrn_reflns_number 17109
_diffrn_reflns_theta_full 25.00
_diffrn_reflns_theta_max 25.00
_diffrn_reflns_theta_min 1.70
_exptl_absorpt_coefficient_mu 0.237
_exptl_absorpt_correction_T_max 0.9436
_exptl_absorpt_correction_T_min 0.9136
_exptl_absorpt_correction_type multi-scan
_exptl_absorpt_process_details
;
(SADABS; Bruker, 2004)
;
_exptl_crystal_colour colourless
_exptl_crystal_density_diffrn 1.376
_exptl_crystal_density_method 'not measured'
_exptl_crystal_description block
_exptl_crystal_F_000 816
_exptl_crystal_size_max 0.35
_exptl_crystal_size_mid 0.30
_exptl_crystal_size_min 0.30
_refine_diff_density_max 0.335
_refine_diff_density_min -0.419
_refine_ls_extinction_coef 0.0104(10)
_refine_ls_extinction_expression Fc^*^=kFc[1+0.001xFc^2^\l^3^/sin(2\q)]^-1/4^
_refine_ls_extinction_method SHELXL
_refine_ls_goodness_of_fit_ref 1.015
_refine_ls_hydrogen_treatment constr
_refine_ls_matrix_type full
_refine_ls_number_parameters 245
_refine_ls_number_reflns 3327
_refine_ls_number_restraints 0
_refine_ls_restrained_S_all 1.015
_refine_ls_R_factor_all 0.0518
_refine_ls_R_factor_gt 0.0383
_refine_ls_shift/su_max 0.001
_refine_ls_shift/su_mean 0.000
_refine_ls_structure_factor_coef Fsqd
_refine_ls_weighting_details 'calc w=1/[\s^2^(Fo^2^)+(0.0329P)^2^+1.0437P] where P=(Fo^2^+2Fc^2^)/3'
_refine_ls_weighting_scheme calc
_refine_ls_wR_factor_gt 0.0868
_refine_ls_wR_factor_ref 0.0974
_reflns_number_gt 2643
_reflns_number_total 3327
_reflns_threshold_expression I>2\s(I)
_cod_data_source_file lh5727sup1.cif
_cod_data_source_block I
_cod_original_sg_symbol_H-M 'P 21/n'
_cod_database_code 2240051
_cod_database_fobs_code 2240051

loop_
_symmetry_equiv_pos_as_xyz
'x, y, z'
'-x+1/2, y+1/2, -z+1/2'
'-x, -y, -z'
'x-1/2, -y-1/2, z-1/2'

loop_
_atom_site_type_symbol
_atom_site_label
_atom_site_fract_x
_atom_site_fract_y
_atom_site_fract_z
_atom_site_U_iso_or_equiv
_atom_site_adp_type
_atom_site_calc_flag
_atom_site_refinement_flags
_atom_site_occupancy
_atom_site_symmetry_multiplicity
C C1 0.78563(14) -0.24331(17) 0.58593(12) 0.0380(4) Uani d . 1 1
H H1 0.7638 -0.3211 0.6129 0.046 Uiso calc R 1 1
C C2 0.68341(15) -0.1993(2) 0.49931(14) 0.0480(5) Uani d . 1 1
C C3 0.70229(17) -0.0678(2) 0.46053(15) 0.0528(5) Uani d . 1 1
C C4 0.78997(17) 0.0206(2) 0.52812(14) 0.0495(5) Uani d . 1 1
H H4A 0.7675 0.1126 0.5120 0.059 Uiso calc R 1 1
H H4B 0.8542 0.0072 0.5157 0.059 Uiso calc R 1 1
C C5 0.82206(14) 0.00286(17) 0.63608(13) 0.0395(4) Uani d . 1 1
H H5 0.7706 0.0536 0.6534 0.047 Uiso calc R 1 1
C C6 0.64617(19) -0.3065(2) 0.42125(16) 0.0658(7) Uani d . 1 1
H H6A 0.6349 -0.3890 0.4479 0.099 Uiso calc R 1 1
H H6B 0.7004 -0.3188 0.3964 0.099 Uiso calc R 1 1
H H6C 0.5798 -0.2789 0.3705 0.099 Uiso calc R 1 1
C C7 0.59232(17) -0.1729(3) 0.53339(19) 0.0726(7) Uani d . 1 1
H H7A 0.5767 -0.2537 0.5593 0.109 Uiso calc R 1 1
H H7B 0.5287 -0.1437 0.4802 0.109 Uiso calc R 1 1
H H7C 0.6149 -0.1050 0.5819 0.109 Uiso calc R 1 1
C C8 0.88456(15) -0.28756(17) 0.57008(12) 0.0379(4) Uani d . 1 1
C C9 0.90707(17) -0.2532(2) 0.49221(14) 0.0493(5) Uani d . 1 1
H H9 0.8574 -0.2026 0.4430 0.059 Uiso calc R 1 1
C C10 1.00201(19) -0.2928(2) 0.48641(15) 0.0560(6) Uani d . 1 1
H H10 1.0167 -0.2686 0.4341 0.067 Uiso calc R 1 1
C C11 1.07354(17) -0.3676(2) 0.55817(16) 0.0535(5) Uani d . 1 1
C C12 1.05468(17) -0.4051(2) 0.63625(15) 0.0530(5) Uani d . 1 1
H H12 1.1047 -0.4566 0.6846 0.064 Uiso calc R 1 1
C C13 0.96006(15) -0.36480(19) 0.64150(13) 0.0440(5) Uani d . 1 1
H H13 0.9462 -0.3899 0.6942 0.053 Uiso calc R 1 1
C C14 0.82422(14) -0.17695(19) 0.74942(13) 0.0399(4) Uani d . 1 1
C C15 0.84427(18) -0.0661(2) 0.82215(14) 0.0524(5) Uani d . 1 1
H H15A 0.7946 0.0068 0.7929 0.063 Uiso calc R 1 1
H H15B 0.9172 -0.0325 0.8408 0.063 Uiso calc R 1 1
C C16 0.93284(15) 0.06468(18) 0.68828(13) 0.0402(4) Uani d . 1 1
C C17 1.02557(16) 0.0042(2) 0.69010(15) 0.0493(5) Uani d . 1 1
H H17 1.0217 -0.0819 0.6661 0.059 Uiso calc R 1 1
C C18 1.12403(17) 0.0696(2) 0.72703(16) 0.0586(6) Uani d . 1 1
H H18 1.1862 0.0289 0.7278 0.070 Uiso calc R 1 1
C C19 1.12733(17) 0.1957(2) 0.76238(15) 0.0566(6) Uani d . 1 1
C C20 1.03892(18) 0.2570(2) 0.76548(15) 0.0554(6) Uani d . 1 1
H H20 1.0443 0.3414 0.7925 0.066 Uiso calc R 1 1
C C21 0.94109(17) 0.1907(2) 0.72754(14) 0.0483(5) Uani d . 1 1
H H21 0.8798 0.2315 0.7284 0.058 Uiso calc R 1 1
N N1 0.81566(12) -0.13914(14) 0.66131(10) 0.0366(4) Uani d . 1 1
O O1 0.81730(12) -0.29307(13) 0.77065(9) 0.0514(4) Uani d . 1 1
O O2 0.65146(16) -0.03393(17) 0.37891(11) 0.0883(6) Uani d . 1 1
F F1 1.22180(11) 0.26360(14) 0.79297(12) 0.0865(5) Uani d . 1 1
F F2 1.16548(11) -0.40863(16) 0.55128(10) 0.0810(5) Uani d . 1 1
Cl Cl1 0.82752(6) -0.12066(7) 0.92455(4) 0.0788(2) Uani d . 1 1

loop_
_atom_site_aniso_label
_atom_site_aniso_U_11
_atom_site_aniso_U_22
_atom_site_aniso_U_33
_atom_site_aniso_U_12
_atom_site_aniso_U_13
_atom_site_aniso_U_23
C1 0.0399(10) 0.0328(9) 0.0374(10) -0.0039(8) 0.0116(8) 0.0023(7)
C2 0.0406(11) 0.0451(11) 0.0462(11) -0.0035(9) 0.0049(9) 0.0039(9)
C3 0.0533(12) 0.0460(12) 0.0462(12) 0.0049(10) 0.0068(10) 0.0079(9)
C4 0.0551(12) 0.0385(11) 0.0475(11) -0.0011(9) 0.0131(10) 0.0088(8)
C5 0.0398(10) 0.0331(9) 0.0450(10) 0.0005(8) 0.0165(8) 0.0021(8)
C6 0.0652(15) 0.0552(14) 0.0524(13) -0.0129(11) -0.0017(11) 0.0000(10)
C7 0.0391(12) 0.0891(18) 0.0793(17) 0.0016(12) 0.0132(11) 0.0083(14)
C8 0.0435(10) 0.0326(9) 0.0356(9) -0.0046(8) 0.0139(8) -0.0030(7)
C9 0.0580(13) 0.0489(12) 0.0391(11) 0.0019(10) 0.0177(10) 0.0035(9)
C10 0.0683(14) 0.0617(14) 0.0473(12) -0.0067(11) 0.0329(11) -0.0053(10)
C11 0.0484(12) 0.0604(13) 0.0554(13) -0.0021(10) 0.0248(10) -0.0176(11)
C12 0.0488(12) 0.0577(13) 0.0473(12) 0.0078(10) 0.0138(10) -0.0019(10)
C13 0.0481(11) 0.0456(11) 0.0373(10) 0.0021(9) 0.0162(9) 0.0016(8)
C14 0.0371(10) 0.0427(11) 0.0434(10) -0.0002(8) 0.0199(8) 0.0021(8)
C15 0.0667(14) 0.0494(12) 0.0476(12) 0.0031(10) 0.0299(11) 0.0005(9)
C16 0.0444(11) 0.0374(10) 0.0389(10) -0.0043(8) 0.0168(8) 0.0033(8)
C17 0.0474(12) 0.0377(10) 0.0588(13) -0.0013(9) 0.0173(10) 0.0013(9)
C18 0.0412(12) 0.0545(13) 0.0726(15) 0.0002(10) 0.0152(11) 0.0066(11)
C19 0.0460(12) 0.0532(13) 0.0582(13) -0.0159(10) 0.0084(10) 0.0044(10)
C20 0.0652(14) 0.0450(12) 0.0548(13) -0.0138(11) 0.0230(11) -0.0084(9)
C21 0.0542(12) 0.0440(11) 0.0520(12) -0.0063(9) 0.0268(10) -0.0052(9)
N1 0.0377(8) 0.0338(8) 0.0383(8) -0.0020(6) 0.0154(7) 0.0011(6)
O1 0.0692(10) 0.0427(8) 0.0495(8) -0.0042(7) 0.0313(7) 0.0050(6)
O2 0.1047(14) 0.0628(11) 0.0543(10) -0.0054(10) -0.0126(9) 0.0190(8)
F1 0.0524(8) 0.0701(9) 0.1148(12) -0.0234(7) 0.0107(8) -0.0013(8)
F2 0.0621(9) 0.1066(12) 0.0843(10) 0.0072(8) 0.0400(8) -0.0227(8)
Cl1 0.1233(6) 0.0731(4) 0.0600(4) -0.0112(4) 0.0577(4) -0.0075(3)

loop_
_atom_type_symbol
_atom_type_description
_atom_type_scat_dispersion_real
_atom_type_scat_dispersion_imag
_atom_type_scat_source
C C 0.0033 0.0016 'International Tables Vol C Tables 4.2.6.8 and 6.1.1.4'
H H 0.0000 0.0000 'International Tables Vol C Tables 4.2.6.8 and 6.1.1.4'
N N 0.0061 0.0033 'International Tables Vol C Tables 4.2.6.8 and 6.1.1.4'
O O 0.0106 0.0060 'International Tables Vol C Tables 4.2.6.8 and 6.1.1.4'
F F 0.0171 0.0103 'International Tables Vol C Tables 4.2.6.8 and 6.1.1.4'
Cl Cl 0.1484 0.1585 'International Tables Vol C Tables 4.2.6.8 and 6.1.1.4'

loop_
_geom_angle_atom_site_label_1
_geom_angle_atom_site_label_2
_geom_angle_atom_site_label_3
_geom_angle
N1 C1 C8 110.21(14)
N1 C1 C2 109.50(14)
C8 C1 C2 119.33(16)
N1 C1 H1 105.6
C8 C1 H1 105.6
C2 C1 H1 105.6
C3 C2 C6 111.25(17)
C3 C2 C7 105.53(18)
C6 C2 C7 109.02(18)
C3 C2 C1 110.54(15)
C6 C2 C1 111.49(16)
C7 C2 C1 108.80(17)
O2 C3 C4 120.44(19)
O2 C3 C2 122.40(19)
C4 C3 C2 117.15(16)
C3 C4 C5 118.07(17)
C3 C4 H4A 107.8
C5 C4 H4A 107.8
C3 C4 H4B 107.8
C5 C4 H4B 107.8
H4A C4 H4B 107.1
N1 C5 C16 113.80(14)
N1 C5 C4 111.60(15)
C16 C5 C4 107.94(15)
N1 C5 H5 107.8
C16 C5 H5 107.8
C4 C5 H5 107.8
C2 C6 H6A 109.5
C2 C6 H6B 109.5
H6A C6 H6B 109.5
C2 C6 H6C 109.5
H6A C6 H6C 109.5
H6B C6 H6C 109.5
C2 C7 H7A 109.5
C2 C7 H7B 109.5
H7A C7 H7B 109.5
C2 C7 H7C 109.5
H7A C7 H7C 109.5
H7B C7 H7C 109.5
C9 C8 C13 117.70(18)
C9 C8 C1 125.28(17)
C13 C8 C1 116.97(16)
C10 C9 C8 121.09(19)
C10 C9 H9 119.5
C8 C9 H9 119.5
C11 C10 C9 119.07(19)
C11 C10 H10 120.5
C9 C10 H10 120.5
F2 C11 C10 118.9(2)
F2 C11 C12 119.0(2)
C10 C11 C12 122.1(2)
C11 C12 C13 118.4(2)
C11 C12 H12 120.8
C13 C12 H12 120.8
C12 C13 C8 121.65(18)
C12 C13 H13 119.2
C8 C13 H13 119.2
O1 C14 N1 122.96(17)
O1 C14 C15 120.95(17)
N1 C14 C15 116.09(16)
C14 C15 Cl1 112.00(14)
C14 C15 H15A 109.2
Cl1 C15 H15A 109.2
C14 C15 H15B 109.2
Cl1 C15 H15B 109.2
H15A C15 H15B 107.9
C21 C16 C17 118.52(18)
C21 C16 C5 119.36(17)
C17 C16 C5 121.83(17)
C16 C17 C18 121.11(19)
C16 C17 H17 119.4
C18 C17 H17 119.4
C19 C18 C17 118.1(2)
C19 C18 H18 121.0
C17 C18 H18 121.0
F1 C19 C20 118.8(2)
F1 C19 C18 118.4(2)
C20 C19 C18 122.8(2)
C19 C20 C21 118.3(2)
C19 C20 H20 120.8
C21 C20 H20 120.8
C20 C21 C16 121.1(2)
C20 C21 H21 119.4
C16 C21 H21 119.4
C14 N1 C1 117.35(14)
C14 N1 C5 122.27(15)
C1 N1 C5 119.95(14)

loop_
_geom_bond_atom_site_label_1
_geom_bond_atom_site_label_2
_geom_bond_distance
C1 N1 1.483(2)
C1 C8 1.519(3)
C1 C2 1.542(2)
C1 H1 0.9800
C2 C3 1.507(3)
C2 C6 1.530(3)
C2 C7 1.541(3)
C3 O2 1.203(2)
C3 C4 1.505(3)
C4 C5 1.535(3)
C4 H4A 0.9700
C4 H4B 0.9700
C5 N1 1.485(2)
C5 C16 1.517(2)
C5 H5 0.9800
C6 H6A 0.9600
C6 H6B 0.9600
C6 H6C 0.9600
C7 H7A 0.9600
C7 H7B 0.9600
C7 H7C 0.9600
C8 C9 1.384(3)
C8 C13 1.389(3)
C9 C10 1.381(3)
C9 H9 0.9300
C10 C11 1.357(3)
C10 H10 0.9300
C11 F2 1.353(2)
C11 C12 1.368(3)
C12 C13 1.375(3)
C12 H12 0.9300
C13 H13 0.9300
C14 O1 1.221(2)
C14 N1 1.356(2)
C14 C15 1.515(3)
C15 Cl1 1.754(2)
C15 H15A 0.9700
C15 H15B 0.9700
C16 C21 1.382(3)
C16 C17 1.383(3)
C17 C18 1.384(3)
C17 H17 0.9300
C18 C19 1.367(3)
C18 H18 0.9300
C19 F1 1.353(2)
C19 C20 1.362(3)
C20 C21 1.382(3)
C20 H20 0.9300
C21 H21 0.9300

loop_
_geom_hbond_atom_site_label_D
_geom_hbond_atom_site_label_H
_geom_hbond_atom_site_label_A
_geom_hbond_site_symmetry_A
_geom_hbond_distance_DH
_geom_hbond_distance_HA
_geom_hbond_distance_DA
_geom_hbond_angle_DHA
C5 H5 O1 2_656 0.98 2.50 3.453(2) 165
C15 H15A O1 2_656 0.97 2.46 3.429(3) 174
C20 H20 O2 4_666 0.93 2.45 3.298(3) 151
C10 H10 Cg1 3_756 0.93 2.66 3.499(2) 151
C17 H17 Cg2 1_555 0.93 2.85 3.771(2) 170

loop_
_geom_torsion_atom_site_label_1
_geom_torsion_atom_site_label_2
_geom_torsion_atom_site_label_3
_geom_torsion_atom_site_label_4
_geom_torsion
N1 C1 C2 C3 58.3(2)
C8 C1 C2 C3 -70.0(2)
N1 C1 C2 C6 -177.45(16)
C8 C1 C2 C6 54.3(2)
N1 C1 C2 C7 -57.2(2)
C8 C1 C2 C7 174.54(17)
C6 C2 C3 O2 31.2(3)
C7 C2 C3 O2 -86.9(3)
C1 C2 C3 O2 155.6(2)
C6 C2 C3 C4 -147.7(2)
C7 C2 C3 C4 94.2(2)
C1 C2 C3 C4 -23.3(3)
O2 C3 C4 C5 157.1(2)
C2 C3 C4 C5 -23.9(3)
C3 C4 C5 N1 35.1(2)
C3 C4 C5 C16 160.89(18)
N1 C1 C8 C9 -105.5(2)
C2 C1 C8 C9 22.4(3)
N1 C1 C8 C13 72.05(19)
C2 C1 C8 C13 -160.01(16)
C13 C8 C9 C10 -0.9(3)
C1 C8 C9 C10 176.67(18)
C8 C9 C10 C11 0.6(3)
C9 C10 C11 F2 178.63(18)
C9 C10 C11 C12 0.0(3)
F2 C11 C12 C13 -178.82(18)
C10 C11 C12 C13 -0.2(3)
C11 C12 C13 C8 -0.2(3)
C9 C8 C13 C12 0.7(3)
C1 C8 C13 C12 -177.07(17)
O1 C14 C15 Cl1 -12.3(2)
N1 C14 C15 Cl1 168.29(14)
N1 C5 C16 C21 -135.35(17)
C4 C5 C16 C21 100.2(2)
N1 C5 C16 C17 50.9(2)
C4 C5 C16 C17 -73.6(2)
C21 C16 C17 C18 -2.4(3)
C5 C16 C17 C18 171.43(18)
C16 C17 C18 C19 0.4(3)
C17 C18 C19 F1 -175.83(19)
C17 C18 C19 C20 2.2(3)
F1 C19 C20 C21 175.26(19)
C18 C19 C20 C21 -2.8(3)
C19 C20 C21 C16 0.7(3)
C17 C16 C21 C20 1.8(3)
C5 C16 C21 C20 -172.16(18)
O1 C14 N1 C1 6.3(3)
C15 C14 N1 C1 -174.27(16)
O1 C14 N1 C5 178.74(17)
C15 C14 N1 C5 -1.8(2)
C8 C1 N1 C14 -103.14(17)
C2 C1 N1 C14 123.70(17)
C8 C1 N1 C5 84.23(18)
C2 C1 N1 C5 -48.9(2)
C16 C5 N1 C14 67.7(2)
C4 C5 N1 C14 -169.80(16)
C16 C5 N1 C1 -120.01(17)
C4 C5 N1 C1 2.4(2)
